data_4302822
loop_
_publ_author_name
'Rongming Wang'
'Jian Zhang'
'Lijuan Li'

_publ_contact_author_address
;
Department of Chemistry and Biochemistry
California State University, Long Beach
1250 Bellflower Boulevard, Long Beach, CA 90840
;
_publ_contact_author_email lli@csulb.edu
_publ_contact_author_name 'Lijuan Li'
_publ_section_title
;
Conformation Preference of a Flexible Cyclohexanetetracarboxylate Ligand in
Three New Metal-Organic Frameworks: Structures, Magnetic and Luminescent
Properties
;
_journal_name_full 'Inorganic Chemistry'
_journal_page_first 7194
_journal_page_last 7200
_journal_paper_doi 10.1021/ic900390y
_journal_volume 48
_journal_year 2009
_chemical_formula_sum 'C10 H16 O12 Zn2'
_chemical_formula_weight 458.97
_chemical_name_systematic
; 
 ? 
;
_space_group_IT_number 14
_symmetry_cell_setting monoclinic
_symmetry_space_group_name_Hall '-P 2yn'
_symmetry_space_group_name_H-M 'P 1 21/n 1'
_atom_sites_solution_hydrogens geom
_atom_sites_solution_primary direct
_atom_sites_solution_secondary difmap
_audit_creation_method SHELXL-97
_cell_angle_alpha 90.00
_cell_angle_beta 102.9120(10)
_cell_angle_gamma 90.00
_cell_formula_units_Z 4
_cell_length_a 9.0159(6)
_cell_length_b 8.4164(5)
_cell_length_c 19.0635(12)
_cell_measurement_reflns_used 2815
_cell_measurement_temperature 293(2)
_cell_measurement_theta_max 24.87
_cell_measurement_theta_min 3.36
_cell_volume 1409.99(15)
_computing_cell_refinement 'Bruker SMART'
_computing_data_collection 'Bruker SMART'
_computing_data_reduction 'Bruker SAINT'
_computing_molecular_graphics 'Bruker SHELXTL'
_computing_publication_material 'Bruker SHELXTL'
_computing_structure_refinement 'SHELXL-97 (Sheldrick, 1997)'
_computing_structure_solution 'SHELXS-97 (Sheldrick, 1990)'
_diffrn_ambient_temperature 293(2)
_diffrn_measured_fraction_theta_full 0.990
_diffrn_measured_fraction_theta_max 0.990
_diffrn_measurement_device_type 'CCD area detector'
_diffrn_measurement_method 'phi and omega scans'
_diffrn_radiation_monochromator graphite
_diffrn_radiation_source 'fine-focus sealed tube'
_diffrn_radiation_type MoK\a
_diffrn_radiation_wavelength 0.71073
_diffrn_reflns_av_R_equivalents 0.0246
_diffrn_reflns_av_sigmaI/netI 0.0300
_diffrn_reflns_limit_h_max 10
_diffrn_reflns_limit_h_min -10
_diffrn_reflns_limit_k_max 8
_diffrn_reflns_limit_k_min -9
_diffrn_reflns_limit_l_max 22
_diffrn_reflns_limit_l_min -22
_diffrn_reflns_number 6619
_diffrn_reflns_theta_full 24.87
_diffrn_reflns_theta_max 24.87
_diffrn_reflns_theta_min 2.66
_diffrn_standards_decay_% 0
_diffrn_standards_interval_count 0
_diffrn_standards_interval_time .
_diffrn_standards_number 0
_exptl_absorpt_coefficient_mu 3.471
_exptl_absorpt_correction_T_max .707
_exptl_absorpt_correction_T_min .523
_exptl_absorpt_correction_type empirical
_exptl_absorpt_process_details 'SADABS (Sheldrick, 1996)'
_exptl_crystal_colour colorless
_exptl_crystal_density_diffrn 2.162
_exptl_crystal_density_meas 2.150
_exptl_crystal_density_method 'not measured'
_exptl_crystal_description plate
_exptl_crystal_F_000 928
_exptl_crystal_size_max 0.20
_exptl_crystal_size_mid 0.16
_exptl_crystal_size_min 0.10
_refine_diff_density_max 0.417
_refine_diff_density_min -0.345
_refine_diff_density_rms 0.078
_refine_ls_extinction_method none
_refine_ls_goodness_of_fit_ref 1.035
_refine_ls_hydrogen_treatment constr
_refine_ls_matrix_type full
_refine_ls_number_parameters 217
_refine_ls_number_reflns 2430
_refine_ls_number_restraints 0
_refine_ls_restrained_S_all 1.035
_refine_ls_R_factor_all 0.0304
_refine_ls_R_factor_gt 0.0253
_refine_ls_shift/su_max 0.001
_refine_ls_shift/su_mean 0.000
_refine_ls_structure_factor_coef Fsqd
_refine_ls_weighting_details 'calc w=1/[\s^2^(Fo^2^)+(0.0326P)^2^+0.5110P] where P=(Fo^2^+2Fc^2^)/3'
_refine_ls_weighting_scheme calc
_refine_ls_wR_factor_gt 0.0594
_refine_ls_wR_factor_ref 0.0614
_reflns_number_gt 2153
_reflns_number_total 2430
_reflns_threshold_expression >2sigma(I)
_cod_data_source_file ic900390y_si_002_2.cif
_cod_data_source_block 2
_cod_depositor_comments
;
The following automatic conversions were performed:
'_symmetry_cell_setting' value 'Monoclinic' changed to 'monoclinic'
according to '/home/saulius/struct/CIF-dictionaries/cif_core.dic'
dictionary named 'cif_core.dic' version 2.4.1 from 2010-06-29.

Automatic conversion script
Id: cif_fix_enum 1527 2010-12-29 10:47:43Z saulius 
;
_cod_database_code 4302822

loop_
_symmetry_equiv_pos_as_xyz
'x, y, z'
'-x+1/2, y+1/2, -z+1/2'
'-x, -y, -z'
'x-1/2, -y-1/2, z-1/2'

loop_
_atom_site_label
_atom_site_type_symbol
_atom_site_fract_x
_atom_site_fract_y
_atom_site_fract_z
_atom_site_U_iso_or_equiv
_atom_site_adp_type
_atom_site_occupancy
_atom_site_symmetry_multiplicity
_atom_site_calc_flag
_atom_site_refinement_flags
_atom_site_disorder_assembly
_atom_site_disorder_group
Zn1 Zn 0.80460(3) 0.89052(4) 0.126762(15) 0.01542(11) Uani 1 1 d . . .
Zn2 Zn 0.75123(4) 1.22318(4) 0.005911(16) 0.01787(11) Uani 1 1 d . . .
C1 C 0.7431(3) 0.8579(4) -0.03017(14) 0.0161(6) Uani 1 1 d . . .
C2 C 0.7491(3) 0.7432(3) -0.09095(14) 0.0152(6) Uani 1 1 d . . .
H2A H 0.8256 0.6630 -0.0708 0.018 Uiso 1 1 calc R . .
C3 C 0.5998(3) 0.6515(3) -0.12106(14) 0.0171(6) Uani 1 1 d . . .
H3A H 0.6235 0.5574 -0.1458 0.020 Uiso 1 1 calc R . .
H3B H 0.5578 0.6167 -0.0810 0.020 Uiso 1 1 calc R . .
C4 C 0.4785(3) 0.7471(3) -0.17290(13) 0.0146(6) Uani 1 1 d . . .
H4A H 0.4029 0.6698 -0.1970 0.018 Uiso 1 1 calc R . .
C5 C 0.8060(3) 0.8251(3) -0.15256(13) 0.0143(6) Uani 1 1 d . . .
H5A H 0.8279 0.7387 -0.1832 0.017 Uiso 1 1 calc R . .
C6 C 0.6843(3) 0.9269(3) -0.20112(13) 0.0150(6) Uani 1 1 d . . .
H6A H 0.7247 0.9725 -0.2397 0.018 Uiso 1 1 calc R . .
H6B H 0.6540 1.0130 -0.1735 0.018 Uiso 1 1 calc R . .
C7 C 0.5466(3) 0.8218(3) -0.23247(13) 0.0130(6) Uani 1 1 d . . .
H7A H 0.5866 0.7328 -0.2558 0.016 Uiso 1 1 calc R . .
C8 C 0.3932(3) 0.8635(4) -0.13528(14) 0.0183(6) Uani 1 1 d . . .
C9 C 0.9570(3) 0.9060(4) -0.12352(14) 0.0173(6) Uani 1 1 d . . .
C10 C 0.4275(3) 0.9011(4) -0.29154(14) 0.0167(6) Uani 1 1 d . . .
O1 O 0.4431(2) 1.0404(3) -0.30893(10) 0.0273(5) Uani 1 1 d . . .
O1W O 0.7997(3) 1.4502(3) 0.05017(11) 0.0453(7) Uani 1 1 d . . .
H1WA H 0.8429 1.4422 0.0927 0.068 Uiso 1 1 d R . .
H1WB H 0.7510 1.5370 0.0457 0.068 Uiso 1 1 d R . .
O2 O 0.3153(2) 0.8150(2) -0.32352(10) 0.0197(4) Uani 1 1 d . . .
O2W O 0.8705(3) 1.2973(3) -0.07343(11) 0.0341(6) Uani 1 1 d . . .
H2WA H 0.8995 1.2190 -0.0922 0.051 Uiso 1 1 d R . .
H2WB H 0.9370 1.3602 -0.0634 0.051 Uiso 1 1 d R . .
O3W O 0.5537(2) 1.2879(3) -0.06361(10) 0.0289(5) Uani 1 1 d . . .
H3WA H 0.5646 1.2816 -0.1051 0.043 Uiso 1 1 d R . .
H3WB H 0.4721 1.2628 -0.0572 0.043 Uiso 1 1 d R . .
O3 O 0.3961(2) 0.8437(3) -0.07016(10) 0.0344(6) Uani 1 1 d . . .
O4W O 0.5188(2) 0.6959(3) 0.21055(11) 0.0323(5) Uani 1 1 d . . .
H4WA H 0.5259 0.7758 0.2366 0.048 Uiso 1 1 d R . .
H4WB H 0.6078 0.6663 0.2146 0.048 Uiso 1 1 d R . .
O4 O 0.3193(2) 0.9738(3) -0.17267(10) 0.0252(5) Uani 1 1 d . . .
O5 O 0.7556(2) 1.0018(2) -0.04023(10) 0.0242(5) Uani 1 1 d . . .
O6 O 0.7312(2) 0.7952(2) 0.02995(9) 0.0214(5) Uani 1 1 d . . .
O7 O 1.0554(2) 0.8281(3) -0.08193(12) 0.0336(6) Uani 1 1 d . . .
O8 O 0.9804(2) 1.0450(3) -0.14452(10) 0.0214(5) Uani 1 1 d . . .

loop_
_atom_site_aniso_label
_atom_site_aniso_U_11
_atom_site_aniso_U_22
_atom_site_aniso_U_33
_atom_site_aniso_U_23
_atom_site_aniso_U_13
_atom_site_aniso_U_12
Zn1 0.01463(18) 0.0166(2) 0.01471(17) -0.00001(13) 0.00255(13) 0.00086(14)
Zn2 0.02002(19) 0.0172(2) 0.01517(17) -0.00058(13) 0.00138(13) 0.00265(14)
C1 0.0098(13) 0.0214(19) 0.0154(13) -0.0008(12) -0.0010(11) -0.0020(12)
C2 0.0158(14) 0.0155(17) 0.0127(13) 0.0012(11) -0.0003(11) 0.0024(12)
C3 0.0214(15) 0.0126(16) 0.0172(13) 0.0023(11) 0.0043(11) -0.0016(12)
C4 0.0160(14) 0.0136(17) 0.0131(13) -0.0004(11) 0.0009(11) -0.0040(12)
C5 0.0141(14) 0.0141(16) 0.0141(13) -0.0007(11) 0.0015(11) 0.0004(12)
C6 0.0158(14) 0.0150(16) 0.0132(13) 0.0036(11) 0.0012(11) -0.0018(12)
C7 0.0136(13) 0.0138(16) 0.0114(12) -0.0016(11) 0.0021(10) 0.0011(12)
C8 0.0148(14) 0.0222(18) 0.0178(14) -0.0018(12) 0.0035(11) -0.0043(13)
C9 0.0176(15) 0.0197(18) 0.0148(13) -0.0052(12) 0.0039(12) 0.0010(13)
C10 0.0185(15) 0.0198(18) 0.0122(13) -0.0009(11) 0.0041(11) -0.0008(13)
O1 0.0307(12) 0.0225(13) 0.0232(10) 0.0068(9) -0.0055(9) -0.0064(10)
O1W 0.0755(18) 0.0232(14) 0.0244(12) -0.0075(10) -0.0161(12) 0.0183(14)
O2 0.0158(10) 0.0199(12) 0.0199(10) -0.0052(9) -0.0035(8) -0.0008(9)
O2W 0.0417(14) 0.0252(14) 0.0411(13) -0.0035(11) 0.0215(11) -0.0039(11)
O3W 0.0191(11) 0.0423(15) 0.0236(11) 0.0091(10) 0.0010(9) -0.0027(10)
O3 0.0282(12) 0.0607(18) 0.0163(11) 0.0054(10) 0.0094(9) 0.0112(12)
O4W 0.0300(12) 0.0329(15) 0.0325(12) -0.0052(11) 0.0039(10) -0.0039(11)
O4 0.0316(12) 0.0227(13) 0.0239(11) 0.0011(9) 0.0113(9) 0.0099(10)
O5 0.0400(13) 0.0130(12) 0.0215(10) -0.0045(9) 0.0111(9) -0.0037(10)
O6 0.0259(11) 0.0248(13) 0.0119(9) 0.0014(9) 0.0008(8) -0.0030(9)
O7 0.0206(12) 0.0315(15) 0.0391(13) 0.0019(11) -0.0139(10) 0.0031(10)
O8 0.0162(10) 0.0209(13) 0.0268(10) 0.0010(9) 0.0041(8) -0.0038(9)

loop_
_atom_type_symbol
_atom_type_description
_atom_type_scat_dispersion_real
_atom_type_scat_dispersion_imag
_atom_type_scat_source
C C 0.0033 0.0016 'International Tables Vol C Tables 4.2.6.8 and 6.1.1.4'
H H 0.0000 0.0000 'International Tables Vol C Tables 4.2.6.8 and 6.1.1.4'
O O 0.0106 0.0060 'International Tables Vol C Tables 4.2.6.8 and 6.1.1.4'
Zn Zn 0.2839 1.4301 'International Tables Vol C Tables 4.2.6.8 and 6.1.1.4'

loop_
_geom_angle_atom_site_label_1
_geom_angle_atom_site_label_2
_geom_angle_atom_site_label_3
_geom_angle
_geom_angle_site_symmetry_1
_geom_angle_site_symmetry_3
_geom_angle_publ_flag
O4 Zn1 O2 105.80(8) 3_675 4_676 ?
O4 Zn1 O8 113.89(9) 3_675 3_775 ?
O2 Zn1 O8 102.67(8) 4_676 3_775 ?
O4 Zn1 O6 123.48(8) 3_675 . ?
O2 Zn1 O6 93.61(8) 4_676 . ?
O8 Zn1 O6 112.48(8) 3_775 . ?
O3W Zn2 O7 175.02(9) . 3_775 ?
O3W Zn2 O5 93.50(9) . . ?
O7 Zn2 O5 90.98(9) 3_775 . ?
O3W Zn2 O3 82.83(8) . 3_675 ?
O7 Zn2 O3 94.66(9) 3_775 3_675 ?
O5 Zn2 O3 94.71(9) . 3_675 ?
O3W Zn2 O1W 95.24(9) . . ?
O7 Zn2 O1W 80.74(9) 3_775 . ?
O5 Zn2 O1W 166.55(9) . . ?
O3 Zn2 O1W 96.50(10) 3_675 . ?
O3W Zn2 O2W 88.07(8) . . ?
O7 Zn2 O2W 94.53(9) 3_775 . ?
O5 Zn2 O2W 84.35(8) . . ?
O3 Zn2 O2W 170.78(8) 3_675 . ?
O1W Zn2 O2W 85.76(9) . . ?
O5 C1 O6 124.6(3) . . ?
O5 C1 C2 119.0(2) . . ?
O6 C1 C2 116.3(3) . . ?
C1 C2 C5 111.8(2) . . ?
C1 C2 C3 115.1(2) . . ?
C5 C2 C3 110.5(2) . . ?
C1 C2 H2A 106.3 . . ?
C5 C2 H2A 106.3 . . ?
C3 C2 H2A 106.3 . . ?
C4 C3 C2 114.5(2) . . ?
C4 C3 H3A 108.6 . . ?
C2 C3 H3A 108.6 . . ?
C4 C3 H3B 108.6 . . ?
C2 C3 H3B 108.6 . . ?
H3A C3 H3B 107.6 . . ?
C8 C4 C3 113.5(2) . . ?
C8 C4 C7 114.3(2) . . ?
C3 C4 C7 110.3(2) . . ?
C8 C4 H4A 106.0 . . ?
C3 C4 H4A 106.0 . . ?
C7 C4 H4A 106.0 . . ?
C9 C5 C6 115.7(2) . . ?
C9 C5 C2 110.3(2) . . ?
C6 C5 C2 113.2(2) . . ?
C9 C5 H5A 105.5 . . ?
C6 C5 H5A 105.5 . . ?
C2 C5 H5A 105.5 . . ?
C5 C6 C7 108.8(2) . . ?
C5 C6 H6A 109.9 . . ?
C7 C6 H6A 109.9 . . ?
C5 C6 H6B 109.9 . . ?
C7 C6 H6B 109.9 . . ?
H6A C6 H6B 108.3 . . ?
C10 C7 C6 114.3(2) . . ?
C10 C7 C4 113.1(2) . . ?
C6 C7 C4 111.7(2) . . ?
C10 C7 H7A 105.6 . . ?
C6 C7 H7A 105.6 . . ?
C4 C7 H7A 105.6 . . ?
O3 C8 O4 123.4(3) . . ?
O3 C8 C4 118.9(3) . . ?
O4 C8 C4 117.7(2) . . ?
O7 C9 O8 123.0(3) . . ?
O7 C9 C5 117.0(3) . . ?
O8 C9 C5 120.0(2) . . ?
O1 C10 O2 122.3(3) . . ?
O1 C10 C7 120.6(2) . . ?
O2 C10 C7 117.1(2) . . ?
Zn2 O1W H1WA 109.5 . . ?
Zn2 O1W H1WB 133.6 . . ?
H1WA O1W H1WB 106.9 . . ?
C10 O2 Zn1 132.49(18) . 4_575 ?
Zn2 O2W H2WA 109.6 . . ?
Zn2 O2W H2WB 119.9 . . ?
H2WA O2W H2WB 110.2 . . ?
Zn2 O3W H3WA 109.5 . . ?
Zn2 O3W H3WB 121.9 . . ?
H3WA O3W H3WB 116.2 . . ?
C8 O3 Zn2 138.5(2) . 3_675 ?
H4WA O4W H4WB 104.2 . . ?
C8 O4 Zn1 117.50(17) . 3_675 ?
C1 O5 Zn2 143.86(18) . . ?
C1 O6 Zn1 125.80(19) . . ?
C9 O7 Zn2 160.0(2) . 3_775 ?
C9 O8 Zn1 115.25(18) . 3_775 ?

loop_
_geom_bond_atom_site_label_1
_geom_bond_atom_site_label_2
_geom_bond_distance
_geom_bond_site_symmetry_2
_geom_bond_publ_flag
Zn1 O4 1.9380(19) 3_675 ?
Zn1 O2 1.965(2) 4_676 ?
Zn1 O8 1.9682(18) 3_775 ?
Zn1 O6 1.9855(19) . ?
Zn2 O3W 2.042(2) . ?
Zn2 O7 2.049(2) 3_775 ?
Zn2 O5 2.065(2) . ?
Zn2 O3 2.076(2) 3_675 ?
Zn2 O1W 2.095(2) . ?
Zn2 O2W 2.135(2) . ?
C1 O5 1.235(3) . ?
C1 O6 1.288(3) . ?
C1 C2 1.518(4) . ?
C2 C5 1.545(3) . ?
C2 C3 1.547(4) . ?
C2 H2A 0.9800 . ?
C3 C4 1.528(4) . ?
C3 H3A 0.9700 . ?
C3 H3B 0.9700 . ?
C4 C8 1.521(4) . ?
C4 C7 1.540(3) . ?
C4 H4A 0.9800 . ?
C5 C9 1.512(4) . ?
C5 C6 1.530(4) . ?
C5 H5A 0.9800 . ?
C6 C7 1.533(4) . ?
C6 H6A 0.9700 . ?
C6 H6B 0.9700 . ?
C7 C10 1.525(4) . ?
C7 H7A 0.9800 . ?
C8 O3 1.247(3) . ?
C8 O4 1.265(3) . ?
C9 O7 1.238(3) . ?
C9 O8 1.269(3) . ?
C10 O1 1.235(4) . ?
C10 O2 1.282(3) . ?
O1W H1WA 0.8199 . ?
O1W H1WB 0.8471 . ?
O2 Zn1 1.965(2) 4_575 ?
O2W H2WA 0.8201 . ?
O2W H2WB 0.7907 . ?
O3W H3WA 0.8198 . ?
O3W H3WB 0.8005 . ?
O3 Zn2 2.076(2) 3_675 ?
O4W H4WA 0.8300 . ?
O4W H4WB 0.8271 . ?
O4 Zn1 1.9380(19) 3_675 ?
O7 Zn2 2.049(2) 3_775 ?
O8 Zn1 1.9682(18) 3_775 ?

loop_
_geom_hbond_atom_site_label_D
_geom_hbond_atom_site_label_H
_geom_hbond_atom_site_label_A
_geom_hbond_distance_DH
_geom_hbond_distance_HA
_geom_hbond_distance_DA
_geom_hbond_angle_DHA
_geom_hbond_site_symmetry_A
O1W H1WA O1 0.82 1.90 2.709(3) 170.9 4_686
O1W H1WB O6 0.85 2.20 2.976(3) 153.2 1_565
O2W H2WA O8 0.82 2.00 2.816(3) 173.7 .
O2W H2WB O1W 0.79 2.83 2.878(3) 85.8 .
O3W H3WA O4W 0.82 1.99 2.734(3) 150.2 3_675
O3W H3WB O6 0.80 2.07 2.870(3) 174.2 3_675
O4W H4WA O1 0.83 2.05 2.877(3) 174.2 3_675
O4W H4WB O2 0.83 2.16 2.890(3) 147.4 4_676
